data_2204699
loop_
_publ_author_name
'I.  Darren Grice'
'Ian D. Jenkins'
'W. Ken Busfield'
'Karl A. Byriel'
'Colin H. L. Kennard'

_publ_section_title
;
 <i>tert</i>-Butyl diphenylphosphinate
;
_journal_issue 12
_journal_name_full 'Acta Crystallographica Section E'
_journal_page_first o2384
_journal_page_last o2385
_journal_paper_doi 10.1107/S1600536804029435
_journal_volume 60
_journal_year 2004
_chemical_formula_moiety 'C16 H19 O2 P'
_chemical_formula_sum 'C16 H19 O2 P'
_chemical_formula_weight 274.28
_chemical_name_systematic
;
t-Butyl diphenylphosphinate
;
_space_group_IT_number 61
_symmetry_cell_setting orthorhombic
_symmetry_space_group_name_Hall '-P 2ac 2ab'
_symmetry_space_group_name_H-M 'P b c a'
_atom_sites_solution_hydrogens geom
_atom_sites_solution_primary direct
_atom_sites_solution_secondary difmap
_audit_creation_method SHELXL-97
_cell_angle_alpha 90.00
_cell_angle_beta 90.00
_cell_angle_gamma 90.00
_cell_formula_units_Z 8
_cell_length_a 11.530(2)
_cell_length_b 17.118(2)
_cell_length_c 15.285(2)
_cell_measurement_reflns_used 25
_cell_measurement_temperature 293(2)
_cell_measurement_theta_max 12.00
_cell_measurement_theta_min 10.00
_cell_volume 3016.8(7)
_computing_cell_refinement SDP
_computing_data_collection 'SDP (Frenz, 1985)'
_computing_data_reduction 'WinGX (Farrugia, 1999)'
_computing_molecular_graphics 'PLATON98 (Spek, 1998)'
_computing_publication_material SHELXL97
_computing_structure_refinement 'SHELXL97 (Sheldrick, 1997)'
_computing_structure_solution 'SHELXS97 (Sheldrick, 1997)'
_diffrn_ambient_temperature 293(2)
_diffrn_measured_fraction_theta_full 0.994
_diffrn_measured_fraction_theta_max 0.994
_diffrn_measurement_device '\k-geometry diffractometer'
_diffrn_measurement_device_type 'Enraf-Nonius CAD-4'
_diffrn_measurement_method w--2\q
_diffrn_radiation_monochromator graphite
_diffrn_radiation_source 'fine-focus sealed tube'
_diffrn_radiation_type MoK\a
_diffrn_radiation_wavelength 0.71073
_diffrn_reflns_av_sigmaI/netI 0.1687
_diffrn_reflns_limit_h_max 13
_diffrn_reflns_limit_h_min 0
_diffrn_reflns_limit_k_max 20
_diffrn_reflns_limit_k_min 0
_diffrn_reflns_limit_l_max 18
_diffrn_reflns_limit_l_min 0
_diffrn_reflns_number 2631
_diffrn_reflns_theta_full 25.00
_diffrn_reflns_theta_max 25.00
_diffrn_reflns_theta_min 2.38
_diffrn_standards_decay_% 1
_diffrn_standards_interval_time 120
_diffrn_standards_number 25
_exptl_absorpt_coefficient_mu 0.178
_exptl_absorpt_correction_T_max 0.9788
_exptl_absorpt_correction_T_min 0.9542
_exptl_absorpt_correction_type psi-scan
_exptl_absorpt_process_details '(North et al., 1968)'
_exptl_crystal_colour colourless
_exptl_crystal_density_diffrn 1.208
_exptl_crystal_density_method 'not measured'
_exptl_crystal_description needle
_exptl_crystal_F_000 1168
_exptl_crystal_size_max 0.40
_exptl_crystal_size_mid 0.13
_exptl_crystal_size_min 0.12
_refine_diff_density_max 0.198
_refine_diff_density_min -0.179
_refine_ls_extinction_coef 0.0030(4)
_refine_ls_extinction_expression 'Fc^*^ = kFc[1+0.001xFc^2^\l^3^/sin(2\q)]^-1/4^'
_refine_ls_extinction_method SHELXL97
_refine_ls_goodness_of_fit_ref 0.900
_refine_ls_hydrogen_treatment constr
_refine_ls_matrix_type full
_refine_ls_number_parameters 173
_refine_ls_number_reflns 2631
_refine_ls_number_restraints 0
_refine_ls_restrained_S_all 0.900
_refine_ls_R_factor_all 0.2419
_refine_ls_R_factor_gt 0.0393
_refine_ls_shift/su_max 0.000
_refine_ls_shift/su_mean 0.000
_refine_ls_structure_factor_coef Fsqd
_refine_ls_weighting_details 'calc w = 1/[\s^2^(Fo^2^)+(0.0552P)^2^] where P = (Fo^2^+2Fc^2^)/3'
_refine_ls_weighting_scheme calc
_refine_ls_wR_factor_gt 0.0872
_refine_ls_wR_factor_ref 0.1420
_reflns_number_gt 802
_reflns_number_total 2631
_reflns_threshold_expression I>2\s(I)
_cod_data_source_file hg6097.cif
_cod_data_source_block 3
_cod_database_code 2204699
_cod_database_fobs_code 2204699

loop_
_symmetry_equiv_pos_as_xyz
'x, y, z'
'x+1/2, -y+1/2, -z'
'-x, y+1/2, -z+1/2'
'-x+1/2, -y, z+1/2'
'-x, -y, -z'
'-x-1/2, y-1/2, z'
'x, -y-1/2, z-1/2'
'x-1/2, y, -z-1/2'

loop_
_atom_site_label
_atom_site_fract_x
_atom_site_fract_y
_atom_site_fract_z
_atom_site_U_iso_or_equiv
_atom_site_adp_type
_atom_site_calc_flag
_atom_site_refinement_flags
_atom_site_occupancy
_atom_site_type_symbol
P1 0.25644(13) 0.32403(7) 0.03879(8) 0.0521(4) Uani d . 1 P
O1 0.1377(3) 0.35046(18) 0.05965(19) 0.0689(10) Uani d . 1 O
C11 0.2716(4) 0.2197(2) 0.0466(3) 0.0457(11) Uani d . 1 C
C12 0.3702(4) 0.1814(3) 0.0175(3) 0.0579(13) Uani d . 1 C
H12 0.4304 0.2098 -0.0076 0.069 Uiso calc R 1 H
C13 0.3797(5) 0.1018(3) 0.0254(4) 0.0711(16) Uani d . 1 C
H13 0.4467 0.0768 0.0062 0.085 Uiso calc R 1 H
C14 0.2915(6) 0.0587(3) 0.0612(3) 0.0729(17) Uani d . 1 C
H14 0.2985 0.0048 0.0667 0.087 Uiso calc R 1 H
C15 0.1925(5) 0.0960(4) 0.0890(3) 0.0699(16) Uani d . 1 C
H15 0.1321 0.0671 0.1130 0.084 Uiso calc R 1 H
C16 0.1820(4) 0.1755(3) 0.0818(3) 0.0572(13) Uani d . 1 C
H16 0.1144 0.2001 0.1005 0.069 Uiso calc R 1 H
C21 0.3645(5) 0.3639(3) 0.1104(3) 0.0496(12) Uani d . 1 C
C22 0.3411(5) 0.3652(3) 0.1986(3) 0.0780(16) Uani d . 1 C
H22 0.2702 0.3465 0.2188 0.094 Uiso calc R 1 H
C23 0.4217(7) 0.3938(3) 0.2577(4) 0.095(2) Uani d . 1 C
H23 0.4052 0.3939 0.3173 0.114 Uiso calc R 1 H
C24 0.5244(6) 0.4218(4) 0.2285(5) 0.096(2) Uani d . 1 C
H24 0.5787 0.4411 0.2681 0.115 Uiso calc R 1 H
C25 0.5483(5) 0.4217(4) 0.1422(5) 0.104(2) Uani d . 1 C
H25 0.6192 0.4406 0.1223 0.125 Uiso calc R 1 H
C26 0.4675(5) 0.3937(3) 0.0830(4) 0.0784(17) Uani d . 1 C
H26 0.4841 0.3952 0.0235 0.094 Uiso calc R 1 H
O4 0.3092(2) 0.34817(16) -0.05186(18) 0.0587(8) Uani d . 1 O
C41 0.2548(5) 0.3447(3) -0.1397(3) 0.0604(13) Uani d . 1 C
C42 0.3584(5) 0.3418(3) -0.2007(3) 0.0839(17) Uani d . 1 C
H42A 0.4181 0.3759 -0.1792 0.126 Uiso calc R 1 H
H42B 0.3352 0.3584 -0.2581 0.126 Uiso calc R 1 H
H42C 0.3875 0.2894 -0.2035 0.126 Uiso calc R 1 H
C43 0.1783(5) 0.2742(3) -0.1490(3) 0.0806(17) Uani d . 1 C
H43A 0.2231 0.2278 -0.1383 0.121 Uiso calc R 1 H
H43B 0.1470 0.2724 -0.2071 0.121 Uiso calc R 1 H
H43C 0.1161 0.2772 -0.1073 0.121 Uiso calc R 1 H
C44 0.1867(5) 0.4199(3) -0.1512(3) 0.0865(17) Uani d . 1 C
H44A 0.1282 0.4233 -0.1067 0.130 Uiso calc R 1 H
H44B 0.1506 0.4201 -0.2078 0.130 Uiso calc R 1 H
H44C 0.2383 0.4637 -0.1465 0.130 Uiso calc R 1 H

loop_
_atom_site_aniso_label
_atom_site_aniso_U_11
_atom_site_aniso_U_22
_atom_site_aniso_U_33
_atom_site_aniso_U_12
_atom_site_aniso_U_13
_atom_site_aniso_U_23
P1 0.0522(8) 0.0523(7) 0.0519(7) 0.0012(8) -0.0034(9) -0.0001(7)
O1 0.0463(19) 0.081(2) 0.080(2) 0.0158(18) -0.002(2) -0.0103(19)
C11 0.043(3) 0.052(3) 0.042(2) -0.007(3) 0.002(3) -0.001(2)
C12 0.062(4) 0.051(4) 0.060(3) -0.005(3) 0.008(3) 0.002(3)
C13 0.066(4) 0.059(4) 0.087(5) 0.011(3) -0.011(3) -0.006(3)
C14 0.093(5) 0.052(3) 0.074(4) -0.012(4) -0.027(3) 0.002(3)
C15 0.071(4) 0.067(4) 0.072(4) -0.024(4) -0.011(4) 0.014(3)
C16 0.048(3) 0.069(4) 0.055(3) -0.004(3) -0.003(2) 0.005(3)
C21 0.058(3) 0.047(3) 0.044(3) 0.006(3) -0.006(3) -0.003(2)
C22 0.092(5) 0.078(4) 0.064(4) -0.011(4) -0.005(4) -0.004(3)
C23 0.133(7) 0.083(5) 0.068(4) -0.005(4) -0.015(5) -0.001(4)
C24 0.099(7) 0.090(5) 0.100(6) 0.015(5) -0.047(5) -0.035(5)
C25 0.063(4) 0.132(5) 0.118(6) -0.016(4) -0.018(4) -0.037(5)
C26 0.061(4) 0.098(4) 0.076(4) -0.012(3) 0.002(4) -0.022(3)
O4 0.0665(19) 0.065(2) 0.0451(19) -0.0121(16) -0.0100(18) 0.0048(16)
C41 0.071(3) 0.064(3) 0.046(3) 0.002(4) -0.005(3) 0.001(2)
C42 0.083(4) 0.110(5) 0.058(3) -0.007(4) 0.001(3) -0.002(3)
C43 0.089(4) 0.083(4) 0.070(3) -0.020(4) -0.021(3) -0.005(3)
C44 0.097(4) 0.082(4) 0.081(4) 0.012(4) -0.009(4) 0.012(3)

loop_
_atom_type_symbol
_atom_type_description
_atom_type_scat_dispersion_real
_atom_type_scat_dispersion_imag
_atom_type_scat_source
C C 0.0033 0.0016 'International Tables Vol C Tables 4.2.6.8 and 6.1.1.4'
H H 0.0000 0.0000 'International Tables Vol C Tables 4.2.6.8 and 6.1.1.4'
O O 0.0106 0.0060 'International Tables Vol C Tables 4.2.6.8 and 6.1.1.4'
P P 0.1023 0.0942 'International Tables Vol C Tables 4.2.6.8 and 6.1.1.4'

loop_
_geom_angle_atom_site_label_1
_geom_angle_atom_site_label_2
_geom_angle_atom_site_label_3
_geom_angle
_geom_angle_publ_flag
O1 P1 O4 118.00(18) y
O1 P1 C21 113.3(2) y
O4 P1 C21 99.7(2) y
O1 P1 C11 112.3(2) y
O4 P1 C11 106.40(19) y
C21 P1 C11 105.7(2) y
C12 C11 C16 118.5(4) ?
C12 C11 P1 121.9(4) ?
C16 C11 P1 119.6(4) ?
C13 C12 C11 120.5(5) ?
C13 C12 H12 119.8 ?
C11 C12 H12 119.7 ?
C12 C13 C14 120.6(5) ?
C12 C13 H13 119.7 ?
C14 C13 H13 119.7 ?
C13 C14 C15 119.3(5) ?
C13 C14 H14 120.3 ?
C15 C14 H14 120.3 ?
C16 C15 C14 120.6(5) ?
C16 C15 H15 119.7 ?
C14 C15 H15 119.7 ?
C15 C16 C11 120.4(5) ?
C15 C16 H16 119.8 ?
C11 C16 H16 119.8 ?
C26 C21 C22 117.9(5) ?
C26 C21 P1 124.2(4) ?
C22 C21 P1 117.9(5) ?
C21 C22 C23 120.9(6) ?
C21 C22 H22 119.6 ?
C23 C22 H22 119.6 ?
C24 C23 C22 119.8(7) ?
C24 C23 H23 120.1 ?
C22 C23 H23 120.1 ?
C23 C24 C25 120.0(7) ?
C23 C24 H24 120.0 ?
C25 C24 H24 120.0 ?
C24 C25 C26 120.2(6) ?
C24 C25 H25 119.9 ?
C26 C25 H25 119.9 ?
C21 C26 C25 121.1(5) ?
C21 C26 H26 119.4 ?
C25 C26 H26 119.4 ?
O4 C41 C43 111.4(3) ?
O4 C41 C42 103.0(4) ?
C43 C41 C42 112.2(4) ?
O4 C41 C44 106.9(4) ?
C43 C41 C44 111.5(5) ?
C42 C41 C44 111.3(4) ?
C41 C42 H42A 109.5 ?
C41 C42 H42B 109.5 ?
H42A C42 H42B 109.5 ?
C41 C42 H42C 109.5 ?
H42A C42 H42C 109.5 ?
H42B C42 H42C 109.5 ?
C41 C43 H43A 109.5 ?
C41 C43 H43B 109.5 ?
H43A C43 H43B 109.5 ?
C41 C43 H43C 109.5 ?
H43A C43 H43C 109.5 ?
H43B C43 H43C 109.5 ?
C41 O4 P1 128.7(3) ?
C41 C44 H44A 109.5 ?
C41 C44 H44B 109.5 ?
H44A C44 H44B 109.5 ?
C41 C44 H44C 109.5 ?
H44A C44 H44C 109.5 ?
H44B C44 H44C 109.5 ?

loop_
_geom_bond_atom_site_label_1
_geom_bond_atom_site_label_2
_geom_bond_distance
_geom_bond_publ_flag
P1 O1 1.476(3) y
P1 O4 1.569(3) y
P1 C21 1.793(5) ?
P1 C11 1.798(4) ?
C11 C12 1.387(6) ?
C11 C16 1.389(5) ?
C12 C13 1.373(6) ?
C12 H12 0.9300 ?
C13 C14 1.371(6) ?
C13 H13 0.9300 ?
C14 C15 1.375(6) ?
C14 H14 0.9300 ?
C15 C16 1.371(6) ?
C15 H15 0.9300 ?
C16 H16 0.9300 ?
C21 C26 1.358(6) ?
C21 C22 1.375(6) ?
C22 C23 1.386(7) ?
C22 H22 0.9300 ?
C23 C24 1.354(8) ?
C23 H23 0.9300 ?
C24 C25 1.348(8) ?
C24 H24 0.9300 ?
C25 C26 1.384(6) ?
C25 H25 0.9300 ?
C26 H26 0.9300 ?
C41 O4 1.483(5) ?
C41 C43 1.502(6) ?
C41 C42 1.516(6) ?
C41 C44 1.517(6) ?
C42 H42A 0.9600 ?
C42 H42B 0.9600 ?
C42 H42C 0.9600 ?
C43 H43A 0.9600 ?
C43 H43B 0.9600 ?
C43 H43C 0.9600 ?
C44 H44A 0.9600 ?
C44 H44B 0.9600 ?
C44 H44C 0.9600 ?

loop_
_cod_related_entry_id
_cod_related_entry_database
_cod_related_entry_code
1 ChemSpider 10462369
